data_1560929
loop_
_publ_author_name
'Cramer, Alisha J.'
'Cole, Jacqueline M.'

_publ_section_title
;
 Host-guest prospects of neodymium and gadolinium ultraphosphate
 frameworks for nuclear waste storage: Multi-temperature topological
 analysis of nanoporous cages in RP5O14
;
_journal_name_full 'Journal of Solid State Chemistry'
_journal_page_first 250
_journal_page_last 257
_journal_paper_doi 10.1016/j.jssc.2018.07.020
_journal_volume 266
_journal_year 2018
_chemical_formula_sum 'Gd O14 P5'
_chemical_formula_weight 536.10
_space_group_IT_number 14
_space_group_name_Hall '-P 2ybc'
_space_group_name_H-M_alt 'P 1 21/c 1'
_symmetry_cell_setting monoclinic
_symmetry_space_group_name_H-M 'P 1 21/c 1'
_atom_sites_solution_hydrogens none
_atom_sites_solution_primary direct
_atom_sites_solution_secondary difmap
_audit_creation_method SHELXL-97
_cell_angle_alpha 90.00
_cell_angle_beta 90.00(3)
_cell_angle_gamma 90.00
_cell_formula_units_Z 4
_cell_length_a 8.7080(17)
_cell_length_b 8.9560(18)
_cell_length_c 13.000(3)
_cell_measurement_reflns_used 512
_cell_measurement_temperature 480(2)
_cell_measurement_theta_max 28.28
_cell_measurement_theta_min 2.0
_cell_volume 1013.9(4)
_computing_cell_refinement
;
Rigaku CrystalClear-SM Expert 2.0
;
_computing_data_collection 'Rigaku CrystalClear-SM Expert 2.0'
_computing_data_reduction
;
Rigaku CrystalClear-SM Expert 2.0
;
_computing_molecular_graphics
;
SHELXTL-PLUS (Sheldrick, 1995)
;
_computing_publication_material 'SHELXL-97 (Sheldrick, 1997)'
_computing_structure_refinement 'SHELXL-97 (Sheldrick, 1997)'
_computing_structure_solution 'SHELXS-97 (Sheldrick, 1990)'
_diffrn_ambient_temperature 480(2)
_diffrn_measured_fraction_theta_full 0.819
_diffrn_measured_fraction_theta_max 0.819
_diffrn_measurement_device_type 'Rigaku Saturn 724+ CCD'
_diffrn_measurement_method '\w scans'
_diffrn_radiation_monochromator graphite
_diffrn_radiation_source 'fine-focus sealed tube'
_diffrn_radiation_type MoK\a
_diffrn_radiation_wavelength 0.71073
_diffrn_reflns_av_R_equivalents 0.0361
_diffrn_reflns_av_sigmaI/netI 0.0232
_diffrn_reflns_limit_h_max 7
_diffrn_reflns_limit_h_min -11
_diffrn_reflns_limit_k_max 12
_diffrn_reflns_limit_k_min -6
_diffrn_reflns_limit_l_max 17
_diffrn_reflns_limit_l_min -17
_diffrn_reflns_number 4173
_diffrn_reflns_theta_full 30.63
_diffrn_reflns_theta_max 30.63
_diffrn_reflns_theta_min 1.57
_diffrn_standards_decay_% 0
_diffrn_standards_interval_count 0
_diffrn_standards_interval_time 0
_diffrn_standards_number 0
_exptl_absorpt_coefficient_mu 7.419
_exptl_absorpt_correction_T_max 0.105
_exptl_absorpt_correction_T_min 0.069
_exptl_absorpt_correction_type empirical
_exptl_absorpt_process_details
;
T. Higashi, ABSCOR, empirical absorption correction
;
_exptl_crystal_colour colourless
_exptl_crystal_density_diffrn 3.512
_exptl_crystal_density_method 'not measured'
_exptl_crystal_description block
_exptl_crystal_F_000 1004
_exptl_crystal_size_max 0.4
_exptl_crystal_size_mid 0.4
_exptl_crystal_size_min 0.3
_refine_diff_density_max 1.491
_refine_diff_density_min -1.091
_refine_diff_density_rms 0.174
_refine_ls_extinction_coef 0.0136(6)
_refine_ls_extinction_expression Fc^*^=kFc[1+0.001xFc^2^\l^3^/sin(2\q)]^-1/4^
_refine_ls_extinction_method SHELXL
_refine_ls_goodness_of_fit_ref 1.105
_refine_ls_hydrogen_treatment none
_refine_ls_matrix_type full
_refine_ls_number_parameters 183
_refine_ls_number_reflns 2566
_refine_ls_number_restraints 0
_refine_ls_restrained_S_all 1.105
_refine_ls_R_factor_all 0.0255
_refine_ls_R_factor_gt 0.0250
_refine_ls_shift/su_max 0.000
_refine_ls_shift/su_mean 0.000
_refine_ls_structure_factor_coef Fsqd
_refine_ls_weighting_details 'calc w=1/[\s^2^(Fo^2^)+(0.0421P)^2^+0.8287P] where P=(Fo^2^+2Fc^2^)/3'
_refine_ls_weighting_scheme calc
_refine_ls_wR_factor_gt 0.0657
_refine_ls_wR_factor_ref 0.0661
_reflns_number_gt 2502
_reflns_number_total 2566
_reflns_threshold_expression >2sigma(I)
_cod_data_source_file 2gd480d-4bmono.cif
_cod_data_source_block 2gd480d-4b
_cod_original_cell_volume 1013.9(3)
_cod_original_sg_symbol_H-M P2(1)/c
_cod_database_code 1560929

loop_
_symmetry_equiv_pos_as_xyz
'x, y, z'
'-x, y+1/2, -z+1/2'
'-x, -y, -z'
'x, -y-1/2, z-1/2'

loop_
_atom_site_label
_atom_site_type_symbol
_atom_site_fract_x
_atom_site_fract_y
_atom_site_fract_z
_atom_site_U_iso_or_equiv
_atom_site_adp_type
_atom_site_occupancy
_atom_site_symmetry_multiplicity
_atom_site_calc_flag
_atom_site_refinement_flags
_atom_site_disorder_assembly
_atom_site_disorder_group
Gd1 Gd 0.722968(17) 0.189788(15) 0.49979(3) 0.01056(9) Uani 1 1 d . . .
P1 P 0.2355(3) 0.45102(14) 0.66496(11) 0.0122(4) Uani 1 1 d . . .
P2 P 0.2376(3) 0.45100(15) 0.33523(10) 0.0106(4) Uani 1 1 d . . .
P3 P 0.31494(10) 0.24505(8) 0.50088(16) 0.01096(15) Uani 1 1 d . . .
P4 P 0.9986(3) -0.0001(2) 0.32755(6) 0.01086(16) Uani 1 1 d . . .
P5 P 0.4968(3) -0.0021(3) 0.70181(6) 0.01189(16) Uani 1 1 d . . .
O1 O 0.2107(13) 0.3127(4) 0.5941(4) 0.0256(15) Uani 1 1 d . . .
O2 O 0.2184(11) 0.3102(4) 0.4062(3) 0.0143(10) Uani 1 1 d . . .
O3 O 0.7100(3) -0.0826(3) 0.5021(4) 0.0242(6) Uani 1 1 d . . .
O4 O 0.4696(3) 0.3117(2) 0.5003(4) 0.0201(7) Uani 1 1 d . . .
O5 O 0.9173(7) 0.1168(5) 0.3866(3) 0.0213(11) Uani 1 1 d . . .
O6 O 0.9207(7) 0.1213(5) 0.6206(4) 0.0188(11) Uani 1 1 d . . .
O7 O 0.7730(9) 0.4035(5) 0.6130(4) 0.0274(12) Uani 1 1 d . . .
O8 O 0.1090(10) 0.4125(6) 0.7459(4) 0.0265(14) Uani 1 1 d . . .
O9 O 0.5851(9) 0.1235(6) 0.6517(4) 0.0267(13) Uani 1 1 d . . .
O10 O 0.3941(7) 0.4186(6) 0.7153(4) 0.0210(11) Uani 1 1 d . . .
O11 O 0.7718(10) 0.4053(4) 0.3869(3) 0.0251(12) Uani 1 1 d . . .
O12 O 0.5890(8) 0.1113(5) 0.3550(3) 0.0180(10) Uani 1 1 d . . .
O13 O 0.1159(9) 0.4228(5) 0.2513(4) 0.0207(11) Uani 1 1 d . . .
O14 O 0.3855(9) 0.4094(6) 0.2768(5) 0.0282(14) Uani 1 1 d . . .

loop_
_atom_site_aniso_label
_atom_site_aniso_U_11
_atom_site_aniso_U_22
_atom_site_aniso_U_33
_atom_site_aniso_U_23
_atom_site_aniso_U_13
_atom_site_aniso_U_12
Gd1 0.00941(13) 0.01044(11) 0.01184(11) 0.00055(10) 0.0021(5) 0.00013(4)
P1 0.0115(13) 0.0090(6) 0.0159(6) 0.0006(5) 0.0015(9) 0.0003(7)
P2 0.0085(12) 0.0153(6) 0.0081(5) 0.0005(5) 0.0002(8) 0.0004(7)
P3 0.0110(3) 0.0093(3) 0.0126(3) -0.0021(6) -0.0010(10) 0.0009(3)
P4 0.0081(3) 0.0131(3) 0.0114(3) 0.0004(7) 0.0029(10) -0.0002(3)
P5 0.0086(4) 0.0157(3) 0.0114(3) 0.0037(6) 0.0013(10) -0.0005(3)
O1 0.022(4) 0.027(2) 0.028(2) -0.0146(15) 0.016(4) 0.001(2)
O2 0.009(2) 0.025(2) 0.0096(16) 0.0009(12) 0.002(3) -0.0108(19)
O3 0.0299(16) 0.0087(10) 0.0341(15) 0.0026(19) 0.002(5) -0.0002(9)
O4 0.0144(15) 0.0193(12) 0.0267(14) 0.0000(18) 0.015(4) 0.0011(8)
O5 0.015(3) 0.025(2) 0.024(2) -0.0046(17) 0.006(2) -0.006(2)
O6 0.020(3) 0.0197(19) 0.0170(19) 0.0032(14) -0.009(2) 0.009(2)
O7 0.019(3) 0.0214(19) 0.042(2) -0.0213(19) -0.011(3) 0.011(3)
O8 0.034(3) 0.0181(19) 0.028(3) 0.0003(17) 0.023(3) -0.003(3)
O9 0.027(3) 0.029(2) 0.023(2) 0.0036(17) 0.002(2) 0.003(2)
O10 0.005(2) 0.029(2) 0.029(2) -0.0092(18) -0.0054(19) 0.0071(19)
O11 0.040(3) 0.0149(16) 0.0201(18) 0.0020(15) 0.001(3) -0.009(3)
O12 0.016(3) 0.0187(17) 0.0193(19) -0.0046(14) -0.0105(18) -0.0056(19)
O13 0.023(3) 0.0156(18) 0.023(2) 0.0002(16) -0.012(2) 0.005(2)
O14 0.035(3) 0.0149(19) 0.034(3) 0.0072(17) 0.023(3) 0.001(2)

loop_
_atom_type_symbol
_atom_type_description
_atom_type_scat_dispersion_real
_atom_type_scat_dispersion_imag
_atom_type_scat_source
O O 0.0106 0.0060 'International Tables Vol C Tables 4.2.6.8 and 6.1.1.4'
P P 0.1023 0.0942 'International Tables Vol C Tables 4.2.6.8 and 6.1.1.4'
Gd Gd -0.1653 3.9035 'International Tables Vol C Tables 4.2.6.8 and 6.1.1.4'

loop_
_geom_angle_atom_site_label_1
_geom_angle_atom_site_label_2
_geom_angle_atom_site_label_3
_geom_angle
_geom_angle_site_symmetry_1
_geom_angle_site_symmetry_3
O12 Gd1 O5 76.6(2) . .
O12 Gd1 O9 110.04(11) . .
O5 Gd1 O9 144.7(2) . .
O12 Gd1 O6 144.1(2) . .
O5 Gd1 O6 79.73(10) . .
O9 Gd1 O6 75.9(2) . .
O12 Gd1 O3 71.61(16) . .
O5 Gd1 O3 76.23(15) . .
O9 Gd1 O3 73.62(16) . .
O6 Gd1 O3 76.74(15) . .
O12 Gd1 O7 144.22(18) . .
O5 Gd1 O7 117.9(2) . .
O9 Gd1 O7 77.68(19) . .
O6 Gd1 O7 71.39(18) . .
O3 Gd1 O7 141.25(16) . .
O12 Gd1 O11 80.85(17) . .
O5 Gd1 O11 73.7(2) . .
O9 Gd1 O11 140.8(2) . .
O6 Gd1 O11 117.7(2) . .
O3 Gd1 O11 142.99(15) . .
O7 Gd1 O11 73.47(12) . .
O12 Gd1 O4 71.7(2) . .
O5 Gd1 O4 140.82(19) . .
O9 Gd1 O4 69.9(2) . .
O6 Gd1 O4 138.71(19) . .
O3 Gd1 O4 113.66(9) . .
O7 Gd1 O4 79.13(19) . .
O11 Gd1 O4 79.0(2) . .
O11 P1 O10 113.5(4) 3_666 .
O11 P1 O1 115.1(3) 3_666 .
O10 P1 O1 102.9(4) . .
O11 P1 O8 118.5(4) 3_666 .
O10 P1 O8 107.5(3) . .
O1 P1 O8 97.2(4) . .
O7 P2 O14 119.5(4) 3_666 .
O7 P2 O13 115.3(3) 3_666 .
O14 P2 O13 100.7(3) . .
O7 P2 O2 115.9(3) 3_666 .
O14 P2 O2 100.6(4) . .
O13 P2 O2 102.2(4) . .
O3 P3 O4 122.36(15) 3_656 .
O3 P3 O2 105.2(2) 3_656 .
O4 P3 O2 109.2(3) . .
O3 P3 O1 107.7(3) 3_656 .
O4 P3 O1 111.2(4) . .
O2 P3 O1 98.26(18) . .
O6 P4 O5 121.19(17) 3_756 .
O6 P4 O13 106.1(3) 3_756 2_645
O5 P4 O13 110.0(4) . 2_645
O6 P4 O8 112.0(4) 3_756 4_665
O5 P4 O8 106.2(3) . 4_665
O13 P4 O8 99.16(17) 2_645 4_665
O12 P5 O9 123.40(18) 3_656 .
O12 P5 O10 110.7(3) 3_656 2_646
O9 P5 O10 108.6(3) . 2_646
O12 P5 O14 110.5(4) 3_656 4_566
O9 P5 O14 100.6(3) . 4_566
O10 P5 O14 100.3(2) 2_646 4_566
P1 O1 P3 131.1(7) . .
P2 O2 P3 133.5(5) . .
P3 O3 Gd1 173.8(2) 3_656 .
P3 O4 Gd1 129.79(12) . .
P4 O5 Gd1 150.7(3) . .
P4 O6 Gd1 146.6(3) 3_756 .
P2 O7 Gd1 162.8(4) 3_666 .
P1 O8 P4 138.3(4) . 4_466
P5 O9 Gd1 143.0(3) . .
P1 O10 P5 136.6(3) . 2_656
P1 O11 Gd1 164.3(5) 3_666 .
P5 O12 Gd1 152.2(3) 3_656 .
P2 O13 P4 144.8(3) . 2_655
P2 O14 P5 132.7(4) . 4_565

loop_
_geom_bond_atom_site_label_1
_geom_bond_atom_site_label_2
_geom_bond_distance
_geom_bond_site_symmetry_2
Gd1 O12 2.324(5) .
Gd1 O5 2.336(6) .
Gd1 O9 2.386(6) .
Gd1 O6 2.409(5) .
Gd1 O3 2.443(3) .
Gd1 O7 2.454(4) .
Gd1 O11 2.462(4) .
Gd1 O4 2.462(3) .
P1 O11 1.454(4) 3_666
P1 O10 1.555(6) .
P1 O1 1.559(5) .
P1 O8 1.562(7) .
P2 O7 1.469(4) 3_666
P2 O14 1.541(7) .
P2 O13 1.542(7) .
P2 O2 1.571(4) .
P3 O3 1.471(3) 3_656
P3 O4 1.473(3) .
P3 O2 1.600(7) .
P3 O1 1.631(7) .
P4 O6 1.458(5) 3_756
P4 O5 1.479(6) .
P4 O13 1.588(6) 2_645
P4 O8 1.633(6) 4_665
P5 O12 1.435(5) 3_656
P5 O9 1.511(6) .
P5 O10 1.603(6) 2_646
P5 O14 1.606(6) 4_566
O3 P3 1.471(3) 3_656
O6 P4 1.458(5) 3_756
O7 P2 1.469(4) 3_666
O8 P4 1.633(6) 4_466
O10 P5 1.603(6) 2_656
O11 P1 1.454(4) 3_666
O12 P5 1.435(5) 3_656
O13 P4 1.588(6) 2_655
O14 P5 1.606(6) 4_565

_cod_database_fobs_code 1560929
